data_7023683
loop_
_publ_author_name
'Chaudhuri, Satyabrata'
'Patra, Sarat Chandra'
'Saha, Pinaki'
'Saha Roy, Amit'
'Maity, Suvendu'
'Bera, Sachinath'
'Saha Sardar, Pinki'
'Ghosh, Sanjib'
'Weyherm\"uller, Thomas'
'Ghosh, Prasanta'

_publ_section_title
;
 Zinc(ii), iron(ii/iii) and ruthenium(ii) complexes of o-phenylenediamine
 derivatives: oxidative dehydrogenation and photoluminescence.
;
_journal_issue 42
_journal_name_full 'Dalton transactions (Cambridge, England : 2003)'
_journal_page_first 15028
_journal_page_last 15042
_journal_paper_doi 10.1039/c3dt51771c
_journal_volume 42
_journal_year 2013
_chemical_compound_source 'methanol, thf'
_chemical_formula_moiety 'C25 H20 Cl2 Fe N3 O'
_chemical_formula_sum 'C25 H20 Cl2 Fe N3 O'
_chemical_formula_weight 505.19
_chemical_name_systematic
; 
 ? 
;
_space_group_IT_number 14
_symmetry_cell_setting monoclinic
_symmetry_Int_Tables_number 14
_symmetry_space_group_name_Hall '-P 2ybc'
_symmetry_space_group_name_H-M 'P 1 21/c 1'
_atom_sites_solution_hydrogens geom
_atom_sites_solution_primary direct
_atom_sites_solution_secondary difmap
_audit_block_code WGT-PG-503-46
_audit_creation_date 2012-01-18
_audit_creation_method SHELXL-97
_cell_angle_alpha 90.00
_cell_angle_beta 91.454(15)
_cell_angle_gamma 90.00
_cell_formula_units_Z 4
_cell_length_a 10.1502(12)
_cell_length_b 17.429(3)
_cell_length_c 14.446(3)
_cell_measurement_reflns_used 54962
_cell_measurement_temperature 100(2)
_cell_measurement_theta_max 32.9978
_cell_measurement_theta_min 2.6939
_cell_volume 2554.8(8)
_computing_cell_refinement 'DENZO (Bruker AXS, 2006)'
_computing_data_collection 'DATCOL (Bruker AXS, 2006)'
_computing_data_reduction 'DENZO (Bruker AXS, 2006)'
_computing_structure_refinement 'SHELXL-97 (Sheldrick, 1997)'
_computing_structure_solution 'SHELXS-97 (Sheldrick, 1990)'
_diffrn_ambient_temperature 100(2)
_diffrn_detector_area_resol_mean 18.02
_diffrn_measured_fraction_theta_full 0.997
_diffrn_measured_fraction_theta_max 0.997
_diffrn_measurement_device_type 'Bruker AXS Enraf-Nonius KappaCCD'
_diffrn_measurement_method 'CCD \f- and \w-scans'
_diffrn_radiation_monochromator graphite
_diffrn_radiation_source '0.2 x 2mm^2^ focus rotating anode'
_diffrn_radiation_type MoK\a
_diffrn_radiation_wavelength 0.71073
_diffrn_reflns_av_R_equivalents 0.0478
_diffrn_reflns_av_sigmaI/netI 0.0429
_diffrn_reflns_limit_h_max 14
_diffrn_reflns_limit_h_min -15
_diffrn_reflns_limit_k_max 26
_diffrn_reflns_limit_k_min -26
_diffrn_reflns_limit_l_max 21
_diffrn_reflns_limit_l_min -22
_diffrn_reflns_number 51504
_diffrn_reflns_theta_full 32.97
_diffrn_reflns_theta_max 32.97
_diffrn_reflns_theta_min 3.37
_exptl_absorpt_coefficient_mu 0.820
_exptl_absorpt_correction_T_max 0.90094
_exptl_absorpt_correction_T_min 0.87357
_exptl_absorpt_correction_type gaussian
_exptl_absorpt_process_details 'SADABS (Bruker AXS, 2008)'
_exptl_crystal_colour red
_exptl_crystal_density_diffrn 1.313
_exptl_crystal_density_method 'not measured'
_exptl_crystal_description parallelepiped
_exptl_crystal_F_000 1036
_exptl_crystal_size_max 0.18
_exptl_crystal_size_mid 0.17
_exptl_crystal_size_min 0.15
_platon_squeeze_details
;
One molecule of disordered thf has been identified in the asymmetric unit.
A split atom model with two or three positions was not satisfying. The solvent
contribution has been therefore removed with PLATON/SQUEEZE
;
_refine_diff_density_max 0.764
_refine_diff_density_min -0.545
_refine_diff_density_rms 0.076
_refine_ls_extinction_method none
_refine_ls_goodness_of_fit_ref 1.049
_refine_ls_hydrogen_treatment constr
_refine_ls_matrix_type full
_refine_ls_number_parameters 289
_refine_ls_number_reflns 9600
_refine_ls_number_restraints 0
_refine_ls_restrained_S_all 1.049
_refine_ls_R_factor_all 0.0665
_refine_ls_R_factor_gt 0.0440
_refine_ls_shift/su_max 0.001
_refine_ls_shift/su_mean 0.000
_refine_ls_structure_factor_coef Fsqd
_refine_ls_weighting_details 'calc w=1/[\s^2^(Fo^2^)+(0.0526P)^2^+0.9126P] where P=(Fo^2^+2Fc^2^)/3'
_refine_ls_weighting_scheme calc
_refine_ls_wR_factor_gt 0.1041
_refine_ls_wR_factor_ref 0.1121
_reflns_number_gt 7174
_reflns_number_total 9600
_reflns_threshold_expression >2sigma(I)
_cod_data_source_file c3dt51771c.txt
_cod_data_source_block 4
_cod_depositor_comments
;
The following automatic conversions were performed:

'_symmetry_cell_setting' value 'Monoclinic' changed to 'monoclinic'
according to /home/saulius/struct/CIF-dictionaries/cif_core.dic
dictionary named 'cif_core.dic' version 2.4.2 from 2011-04-26.

Automatic conversion script
Id: cif_fix_values 1891 2012-01-12 08:04:46Z andrius 
;
_cod_original_sg_symbol_Hall '-p 2ybc'
_cod_original_sg_symbol_H-M 'P 21/c'
_cod_database_code 7023683

loop_
_symmetry_equiv_pos_as_xyz
'x, y, z'
'-x, y+1/2, -z+1/2'
'-x, -y, -z'
'x, -y-1/2, z-1/2'

loop_
_atom_site_label
_atom_site_type_symbol
_atom_site_fract_x
_atom_site_fract_y
_atom_site_fract_z
_atom_site_U_iso_or_equiv
_atom_site_adp_type
_atom_site_occupancy
_atom_site_symmetry_multiplicity
_atom_site_calc_flag
_atom_site_refinement_flags
Fe1 Fe 0.62058(2) 0.146588(12) 0.943570(16) 0.01797(6) Uani 1 1 d .
Cl1 Cl 0.39522(4) 0.15856(2) 0.94742(3) 0.02558(9) Uani 1 1 d .
Cl2 Cl 0.63678(4) 0.08034(2) 1.08395(3) 0.02556(9) Uani 1 1 d .
O1 O 0.68188(12) 0.24312(7) 0.98638(9) 0.0279(3) Uani 1 1 d .
C2 C 0.73670(16) 0.30300(9) 0.94602(14) 0.0283(4) Uani 1 1 d .
C3 C 0.79799(19) 0.35919(10) 1.00231(17) 0.0371(5) Uani 1 1 d .
H3 H 0.7966 0.3544 1.0678 0.045 Uiso 1 1 calc R
C4 C 0.8604(2) 0.42135(11) 0.9629(2) 0.0451(6) Uani 1 1 d .
H4 H 0.9028 0.4582 1.0019 0.054 Uiso 1 1 calc R
C5 C 0.8622(2) 0.43096(11) 0.8676(2) 0.0444(6) Uani 1 1 d .
H5 H 0.9054 0.4739 0.8416 0.053 Uiso 1 1 calc R
C6 C 0.80077(19) 0.37776(11) 0.81142(18) 0.0395(5) Uani 1 1 d .
H6 H 0.8002 0.3848 0.7462 0.047 Uiso 1 1 calc R
C7 C 0.73821(17) 0.31261(10) 0.84894(15) 0.0309(4) Uani 1 1 d .
C8 C 0.68003(17) 0.25887(10) 0.78472(14) 0.0296(4) Uani 1 1 d .
H8 H 0.6791 0.2723 0.7210 0.035 Uiso 1 1 calc R
N9 N 0.62864(13) 0.19341(8) 0.80686(10) 0.0229(3) Uani 1 1 d .
C10 C 0.57118(16) 0.14496(10) 0.73797(12) 0.0245(3) Uani 1 1 d .
C11 C 0.53131(19) 0.16985(12) 0.64956(13) 0.0332(4) Uani 1 1 d .
H11 H 0.5455 0.2216 0.6315 0.040 Uiso 1 1 calc R
C12 C 0.4712(2) 0.11885(15) 0.58856(14) 0.0391(5) Uani 1 1 d .
H12 H 0.4479 0.1351 0.5276 0.047 Uiso 1 1 calc R
C13 C 0.44462(19) 0.04450(13) 0.61534(14) 0.0369(4) Uani 1 1 d .
H13 H 0.4006 0.0104 0.5735 0.044 Uiso 1 1 calc R
C14 C 0.48222(17) 0.01953(11) 0.70338(12) 0.0292(4) Uani 1 1 d .
H14 H 0.4627 -0.0313 0.7224 0.035 Uiso 1 1 calc R
C15 C 0.54859(15) 0.06939(10) 0.76361(12) 0.0236(3) Uani 1 1 d .
N16 N 0.59261(13) 0.04488(8) 0.85598(10) 0.0215(3) Uani 1 1 d .
H16 H 0.5223 0.0181 0.8805 0.026 Uiso 1 1 calc R
C17 C 0.70980(16) -0.00862(9) 0.86285(12) 0.0231(3) Uani 1 1 d .
H17 H 0.6964 -0.0411 0.9189 0.028 Uiso 1 1 calc R
C18 C 0.83555(16) 0.03718(10) 0.88202(12) 0.0238(3) Uani 1 1 d .
C19 C 0.96048(18) 0.00618(11) 0.86954(14) 0.0312(4) Uani 1 1 d .
H19 H 0.9699 -0.0425 0.8408 0.037 Uiso 1 1 calc R
C20 C 1.07033(18) 0.04678(12) 0.89939(16) 0.0374(4) Uani 1 1 d .
H20 H 1.1562 0.0266 0.8914 0.045 Uiso 1 1 calc R
C21 C 1.05332(19) 0.11707(12) 0.94095(17) 0.0390(5) Uani 1 1 d .
H21 H 1.1273 0.1458 0.9629 0.047 Uiso 1 1 calc R
C22 C 0.92727(17) 0.14513(10) 0.95021(14) 0.0302(4) Uani 1 1 d .
H22 H 0.9160 0.1938 0.9786 0.036 Uiso 1 1 calc R
N23 N 0.82045(13) 0.10651(8) 0.92083(10) 0.0216(3) Uani 1 1 d .
C24 C 0.72106(17) -0.06343(9) 0.78261(11) 0.0229(3) Uani 1 1 d .
C25 C 0.77708(18) -0.04227(10) 0.70007(13) 0.0290(4) Uani 1 1 d .
H25 H 0.8125 0.0078 0.6936 0.035 Uiso 1 1 calc R
C26 C 0.7820(2) -0.09317(11) 0.62695(13) 0.0327(4) Uani 1 1 d .
H26 H 0.8223 -0.0784 0.5710 0.039 Uiso 1 1 calc R
C27 C 0.7282(2) -0.16567(11) 0.63542(14) 0.0327(4) Uani 1 1 d .
H27 H 0.7312 -0.2004 0.5848 0.039 Uiso 1 1 calc R
C28 C 0.67048(19) -0.18814(11) 0.71629(13) 0.0315(4) Uani 1 1 d .
H28 H 0.6338 -0.2381 0.7214 0.038 Uiso 1 1 calc R
C29 C 0.66605(18) -0.13707(10) 0.79081(13) 0.0272(3) Uani 1 1 d .
H29 H 0.6260 -0.1521 0.8467 0.033 Uiso 1 1 calc R

loop_
_atom_site_aniso_label
_atom_site_aniso_U_11
_atom_site_aniso_U_22
_atom_site_aniso_U_33
_atom_site_aniso_U_23
_atom_site_aniso_U_13
_atom_site_aniso_U_12
Fe1 0.01527(10) 0.01681(10) 0.02199(11) -0.00114(8) 0.00325(8) -0.00024(8)
Cl1 0.01667(16) 0.02882(19) 0.0315(2) 0.00771(15) 0.00583(14) 0.00327(13)
Cl2 0.02361(18) 0.03097(19) 0.02214(18) 0.00325(14) 0.00136(14) 0.00104(15)
O1 0.0274(6) 0.0205(5) 0.0364(7) -0.0063(5) 0.0115(5) -0.0054(4)
C2 0.0188(7) 0.0179(7) 0.0486(11) -0.0038(7) 0.0095(7) -0.0002(6)
C3 0.0280(9) 0.0248(8) 0.0589(13) -0.0117(8) 0.0111(9) -0.0023(7)
C4 0.0278(9) 0.0207(8) 0.0873(19) -0.0119(9) 0.0120(10) -0.0054(7)
C5 0.0282(9) 0.0224(8) 0.0828(18) 0.0112(9) 0.0056(10) -0.0040(7)
C6 0.0261(9) 0.0280(9) 0.0644(14) 0.0164(9) 0.0006(9) -0.0017(7)
C7 0.0196(7) 0.0214(7) 0.0518(12) 0.0079(7) 0.0028(7) 0.0006(6)
C8 0.0202(7) 0.0295(8) 0.0392(10) 0.0108(7) 0.0045(7) -0.0013(6)
N9 0.0165(6) 0.0246(6) 0.0278(7) 0.0041(5) 0.0046(5) 0.0001(5)
C10 0.0172(7) 0.0345(8) 0.0221(7) 0.0037(6) 0.0054(6) 0.0000(6)
C11 0.0275(9) 0.0471(11) 0.0254(9) 0.0103(8) 0.0065(7) 0.0003(8)
C12 0.0320(10) 0.0646(14) 0.0207(9) 0.0070(9) 0.0014(7) 0.0018(9)
C13 0.0292(9) 0.0557(12) 0.0257(9) -0.0058(8) -0.0025(7) -0.0026(9)
C14 0.0242(8) 0.0378(9) 0.0255(8) -0.0039(7) 0.0000(6) -0.0018(7)
C15 0.0174(7) 0.0312(8) 0.0221(8) -0.0024(6) 0.0028(6) -0.0008(6)
N16 0.0181(6) 0.0222(6) 0.0243(7) -0.0010(5) -0.0003(5) 0.0003(5)
C17 0.0236(7) 0.0228(7) 0.0228(8) -0.0001(6) 0.0011(6) 0.0015(6)
C18 0.0217(7) 0.0270(8) 0.0226(8) -0.0028(6) -0.0012(6) 0.0064(6)
C19 0.0247(8) 0.0352(9) 0.0338(10) -0.0050(7) 0.0016(7) 0.0086(7)
C20 0.0194(8) 0.0439(11) 0.0487(12) -0.0025(9) 0.0011(8) 0.0080(7)
C21 0.0187(8) 0.0398(10) 0.0583(14) -0.0054(9) -0.0025(8) -0.0007(7)
C22 0.0203(7) 0.0273(8) 0.0430(11) -0.0037(7) -0.0006(7) -0.0012(6)
N23 0.0166(6) 0.0249(6) 0.0233(7) -0.0010(5) 0.0014(5) 0.0009(5)
C24 0.0255(7) 0.0215(7) 0.0216(7) -0.0033(6) 0.0007(6) 0.0018(6)
C25 0.0326(9) 0.0274(8) 0.0273(9) -0.0008(6) 0.0065(7) -0.0035(7)
C26 0.0401(10) 0.0346(9) 0.0238(8) -0.0027(7) 0.0092(7) -0.0042(8)
C27 0.0380(10) 0.0300(8) 0.0303(9) -0.0084(7) 0.0052(8) -0.0035(7)
C28 0.0340(9) 0.0287(8) 0.0319(9) -0.0061(7) 0.0046(7) -0.0087(7)
C29 0.0285(8) 0.0272(8) 0.0261(8) 0.0006(6) 0.0058(7) -0.0025(6)

loop_
_atom_type_symbol
_atom_type_description
_atom_type_scat_dispersion_real
_atom_type_scat_dispersion_imag
_atom_type_scat_source
C C 0.0033 0.0016 'International Tables Vol C Tables 4.2.6.8 and 6.1.1.4'
H H 0.0000 0.0000 'International Tables Vol C Tables 4.2.6.8 and 6.1.1.4'
N N 0.0061 0.0033 'International Tables Vol C Tables 4.2.6.8 and 6.1.1.4'
O O 0.0106 0.0060 'International Tables Vol C Tables 4.2.6.8 and 6.1.1.4'
Cl Cl 0.1484 0.1585 'International Tables Vol C Tables 4.2.6.8 and 6.1.1.4'
Fe Fe 0.3463 0.8444 'International Tables Vol C Tables 4.2.6.8 and 6.1.1.4'

loop_
_exptl_crystal_face_index_h
_exptl_crystal_face_index_k
_exptl_crystal_face_index_l
_exptl_crystal_face_perp_dist
0.00 -1.00 1.00 0.0800
0.00 1.00 -1.00 0.0900
0.00 1.00 1.00 0.1000
0.00 -1.00 -1.00 0.0800
1.00 0.00 0.00 0.0800
-1.00 0.00 0.00 0.0700
0.00 1.00 0.00 0.1200
0.00 0.00 1.00 0.1000
0.00 -1.00 0.00 0.1000
2.00 -2.00 1.00 0.0700
-2.00 -2.00 1.00 0.0800
-1.00 2.00 -1.00 0.1100

loop_
_geom_angle_atom_site_label_1
_geom_angle_atom_site_label_2
_geom_angle_atom_site_label_3
_geom_angle
O1 Fe1 N9 86.71(6)
O1 Fe1 N23 91.98(5)
N9 Fe1 N23 85.73(5)
O1 Fe1 N16 160.79(5)
N9 Fe1 N16 77.48(5)
N23 Fe1 N16 76.18(5)
O1 Fe1 Cl1 103.33(4)
N9 Fe1 Cl1 92.81(4)
N23 Fe1 Cl1 164.52(4)
N16 Fe1 Cl1 88.45(4)
O1 Fe1 Cl2 98.07(5)
N9 Fe1 Cl2 170.43(4)
N23 Fe1 Cl2 85.82(4)
N16 Fe1 Cl2 96.12(4)
Cl1 Fe1 Cl2 94.13(2)
C2 O1 Fe1 134.01(12)
O1 C2 C3 118.57(19)
O1 C2 C7 123.06(16)
C3 C2 C7 118.37(17)
C4 C3 C2 120.4(2)
C3 C4 C5 121.4(2)
C6 C5 C4 119.23(19)
C5 C6 C7 121.1(2)
C2 C7 C6 119.44(19)
C2 C7 C8 123.34(16)
C6 C7 C8 117.2(2)
N9 C8 C7 125.16(18)
C8 N9 C10 120.72(16)
C8 N9 Fe1 125.98(13)
C10 N9 Fe1 113.30(10)
C15 C10 C11 119.45(17)
C15 C10 N9 116.42(15)
C11 C10 N9 124.05(17)
C12 C11 C10 119.69(19)
C13 C12 C11 120.72(18)
C12 C13 C14 119.98(19)
C13 C14 C15 119.64(19)
C10 C15 C14 120.40(16)
C10 C15 N16 118.19(15)
C14 C15 N16 121.38(16)
C15 N16 C17 117.53(13)
C15 N16 Fe1 108.85(10)
C17 N16 Fe1 111.74(10)
C24 C17 N16 114.50(13)
C24 C17 C18 113.05(14)
N16 C17 C18 110.02(13)
N23 C18 C19 121.10(16)
N23 C18 C17 116.31(14)
C19 C18 C17 122.24(15)
C20 C19 C18 119.41(17)
C21 C20 C19 118.88(17)
C20 C21 C22 118.99(18)
N23 C22 C21 122.53(17)
C22 N23 C18 119.06(14)
C22 N23 Fe1 122.81(12)
C18 N23 Fe1 117.92(11)
C25 C24 C29 119.25(15)
C25 C24 C17 122.28(15)
C29 C24 C17 118.38(15)
C26 C25 C24 120.76(16)
C25 C26 C27 119.79(17)
C28 C27 C26 120.82(17)
C27 C28 C29 119.65(17)
C28 C29 C24 119.70(16)

loop_
_geom_bond_atom_site_label_1
_geom_bond_atom_site_label_2
_geom_bond_distance
Fe1 O1 1.8923(12)
Fe1 N9 2.1403(15)
Fe1 N23 2.1784(14)
Fe1 N16 2.1923(14)
Fe1 Cl1 2.2990(5)
Fe1 Cl2 2.3357(6)
O1 C2 1.325(2)
C2 C3 1.408(3)
C2 C7 1.413(3)
C3 C4 1.385(3)
C4 C5 1.387(4)
C5 C6 1.371(3)
C6 C7 1.416(2)
C7 C8 1.435(3)
C8 N9 1.298(2)
N9 C10 1.419(2)
C10 C15 1.389(2)
C10 C11 1.399(3)
C11 C12 1.383(3)
C12 C13 1.381(3)
C13 C14 1.388(3)
C14 C15 1.391(2)
C15 N16 1.460(2)
N16 C17 1.513(2)
C17 C24 1.509(2)
C17 C18 1.525(2)
C18 N23 1.343(2)
C18 C19 1.394(2)
C19 C20 1.380(3)
C20 C21 1.377(3)
C21 C22 1.379(3)
C22 N23 1.336(2)
C24 C25 1.384(2)
C24 C29 1.406(2)
C25 C26 1.381(3)
C26 C27 1.383(3)
C27 C28 1.377(3)
C28 C29 1.399(3)

loop_
_platon_squeeze_void_nr
_platon_squeeze_void_average_x
_platon_squeeze_void_average_y
_platon_squeeze_void_average_z
_platon_squeeze_void_volume
_platon_squeeze_void_count_electrons
_platon_squeeze_void_content
1 0.080 0.302 0.172 113 20 thf
2 -0.080 0.802 0.328 113 20 thf
3 0.080 0.198 0.672 113 20 thf
4 -0.080 0.698 0.828 113 20 thf
